data_4513073
loop_
_publ_author_name
'Carletta, Andrea'
'Meinguet, C\'eline'
'Wouters, Johan'
'Tilborg, Ana\"elle'

_publ_section_title
;
 Solid-State Investigation of Polymorphism and Tautomerism of
 Phenylthiazole-thione: A Combined Crystallographic, Calorimetric, and
 Theoretical Survey
;
_journal_issue 5
_journal_name_full 'Crystal Growth &amp; Design'
_journal_page_first 2461
_journal_paper_doi 10.1021/acs.cgd.5b00237
_journal_volume 15
_journal_year 2015
_chemical_formula_moiety 'C9 H7 N S2'
_chemical_formula_sum 'C9 H7 N S2'
_chemical_formula_weight 193.28
_chemical_name_common 'C33 Polymorph I'
_space_group_IT_number 14
_symmetry_cell_setting monoclinic
_symmetry_space_group_name_Hall '-P 2yn'
_symmetry_space_group_name_H-M 'P 1 21/n 1'
_atom_sites_solution_hydrogens geom
_atom_sites_solution_primary direct
_atom_sites_solution_secondary difmap
_audit_creation_method SHELXL-97
_audit_update_record
;
2015-02-09 # Formatted by publCIF
;
_cell_angle_alpha 90.00
_cell_angle_beta 101.780(3)
_cell_angle_gamma 90.00
_cell_formula_units_Z 4
_cell_length_a 6.2423(2)
_cell_length_b 11.5747(3)
_cell_length_c 12.7785(4)
_cell_measurement_reflns_used 2590
_cell_measurement_temperature 293(2)
_cell_measurement_theta_max 67.4964
_cell_measurement_theta_min 3.5303
_cell_volume 903.84(5)
_computing_cell_refinement
;
CrysAlisPro, Agilent Technologies,
Version 1.171.35.21 (release 20-01-2012 CrysAlis171 .NET)
(compiled Jan 23 2012,18:06:46)
;
_computing_data_collection
;
CrysAlisPro, Agilent Technologies,
Version 1.171.35.21 (release 20-01-2012 CrysAlis171 .NET)
(compiled Jan 23 2012,18:06:46)
;
_computing_data_reduction
;
CrysAlisPro, Agilent Technologies,
Version 1.171.35.21 (release 20-01-2012 CrysAlis171 .NET)
(compiled Jan 23 2012,18:06:46)
;
_computing_structure_refinement 'SHELXL-97 (Sheldrick, 1997)'
_computing_structure_solution sir92
_diffrn_ambient_temperature 293(2)
_diffrn_detector_area_resol_mean 10.3712
_diffrn_measured_fraction_theta_full 0.989
_diffrn_measured_fraction_theta_max 0.989
_diffrn_measurement_device_type 'Xcalibur, Ruby, Gemini ultra'
_diffrn_measurement_method '\w scans'
_diffrn_radiation_monochromator mirror
_diffrn_radiation_source 'Enhance Ultra (Cu) X-ray Source'
_diffrn_radiation_type CuK\a
_diffrn_radiation_wavelength 1.54184
_diffrn_reflns_av_R_equivalents 0.0173
_diffrn_reflns_av_sigmaI/netI 0.0191
_diffrn_reflns_limit_h_max 7
_diffrn_reflns_limit_h_min -6
_diffrn_reflns_limit_k_max 11
_diffrn_reflns_limit_k_min -13
_diffrn_reflns_limit_l_max 15
_diffrn_reflns_limit_l_min -14
_diffrn_reflns_number 3637
_diffrn_reflns_theta_full 67.61
_diffrn_reflns_theta_max 67.61
_diffrn_reflns_theta_min 5.21
_exptl_absorpt_coefficient_mu 4.836
_exptl_absorpt_correction_T_max 1.00000
_exptl_absorpt_correction_T_min 0.67970
_exptl_absorpt_correction_type multi-scan
_exptl_absorpt_process_details
;
CrysAlisPro, Agilent Technologies,
Version 1.171.35.21 (release 20-01-2012 CrysAlis171 .NET)
(compiled Jan 23 2012,18:06:46)
Empirical absorption correction using spherical harmonics,
 implemented in SCALE3 ABSPACK scaling algorithm.
;
_exptl_crystal_colour colourless
_exptl_crystal_density_diffrn 1.420
_exptl_crystal_density_method 'not measured'
_exptl_crystal_description block
_exptl_crystal_F_000 400
_exptl_crystal_size_max 0.2
_exptl_crystal_size_mid 0.2
_exptl_crystal_size_min 0.2
_refine_diff_density_max 0.183
_refine_diff_density_min -0.230
_refine_diff_density_rms 0.040
_refine_ls_extinction_method none
_refine_ls_goodness_of_fit_ref 1.062
_refine_ls_hydrogen_treatment constr
_refine_ls_matrix_type full
_refine_ls_number_parameters 109
_refine_ls_number_reflns 1632
_refine_ls_number_restraints 0
_refine_ls_restrained_S_all 1.062
_refine_ls_R_factor_all 0.0307
_refine_ls_R_factor_gt 0.0276
_refine_ls_shift/su_max 0.000
_refine_ls_shift/su_mean 0.000
_refine_ls_structure_factor_coef Fsqd
_refine_ls_weighting_details 'calc w=1/[\s^2^(Fo^2^)+(0.0381P)^2^+0.2281P] where P=(Fo^2^+2Fc^2^)/3'
_refine_ls_weighting_scheme calc
_refine_ls_wR_factor_gt 0.0735
_refine_ls_wR_factor_ref 0.0767
_reflns_number_gt 1483
_reflns_number_total 1632
_reflns_threshold_expression >2sigma(I)
_cod_data_source_file cg5b00237_si_001.cif
_cod_data_source_block jw_c33
_cod_database_code 4513073

loop_
_symmetry_equiv_pos_as_xyz
'x, y, z'
'-x+1/2, y+1/2, -z+1/2'
'-x, -y, -z'
'x-1/2, -y-1/2, z-1/2'

loop_
_atom_site_label
_atom_site_type_symbol
_atom_site_fract_x
_atom_site_fract_y
_atom_site_fract_z
_atom_site_U_iso_or_equiv
_atom_site_adp_type
_atom_site_occupancy
_atom_site_symmetry_multiplicity
_atom_site_calc_flag
_atom_site_refinement_flags
S1 S 0.20664(7) 0.26810(4) 0.69185(4) 0.04991(16) Uani 1 1 d .
S2 S 0.26396(8) 0.01637(4) 0.64219(4) 0.05223(17) Uani 1 1 d .
N1 N -0.0634(2) 0.16082(11) 0.55507(10) 0.0410(3) Uani 1 1 d .
HN1 H -0.1303 0.1068 0.5151 0.049 Uiso 1 1 calc R
C4 C -0.3496(3) 0.30037(15) 0.47461(13) 0.0416(4) Uani 1 1 d .
C3 C -0.1456(3) 0.27244(14) 0.55088(13) 0.0407(4) Uani 1 1 d .
C1 C 0.1257(3) 0.14111(14) 0.62448(12) 0.0411(4) Uani 1 1 d .
C5 C -0.5191(3) 0.22014(17) 0.45179(15) 0.0506(4) Uani 1 1 d .
H5 H -0.5052 0.1488 0.4860 0.061 Uiso 1 1 calc R
C6 C -0.7081(3) 0.2464(2) 0.37838(18) 0.0639(6) Uani 1 1 d .
H6 H -0.8206 0.1925 0.3629 0.077 Uiso 1 1 calc R
C7 C -0.7301(3) 0.3523(2) 0.32816(17) 0.0673(6) Uani 1 1 d .
H7 H -0.8573 0.3697 0.2788 0.081 Uiso 1 1 calc R
C9 C -0.3742(3) 0.40684(17) 0.42419(15) 0.0517(4) Uani 1 1 d .
H9 H -0.2630 0.4615 0.4395 0.062 Uiso 1 1 calc R
C2 C -0.0164(3) 0.34154(15) 0.62135(14) 0.0471(4) Uani 1 1 d .
H2 H -0.0440 0.4194 0.6308 0.057 Uiso 1 1 calc R
C8 C -0.5650(4) 0.4319(2) 0.35085(17) 0.0634(6) Uani 1 1 d .
H8 H -0.5808 0.5034 0.3169 0.076 Uiso 1 1 calc R

loop_
_atom_site_aniso_label
_atom_site_aniso_U_11
_atom_site_aniso_U_22
_atom_site_aniso_U_33
_atom_site_aniso_U_23
_atom_site_aniso_U_13
_atom_site_aniso_U_12
S1 0.0516(3) 0.0402(3) 0.0500(3) -0.00984(18) -0.00817(19) -0.00009(18)
S2 0.0589(3) 0.0380(2) 0.0490(3) -0.00363(18) -0.0144(2) 0.00815(19)
N1 0.0448(7) 0.0340(7) 0.0388(7) -0.0036(6) -0.0039(6) -0.0003(6)
C4 0.0438(9) 0.0430(9) 0.0371(8) -0.0012(7) 0.0061(7) 0.0065(7)
C3 0.0450(9) 0.0354(8) 0.0403(8) 0.0000(7) 0.0058(7) 0.0026(7)
C1 0.0462(9) 0.0366(9) 0.0363(8) -0.0017(7) -0.0013(7) -0.0008(7)
C5 0.0457(9) 0.0507(10) 0.0536(10) 0.0027(8) 0.0058(8) 0.0020(8)
C6 0.0427(10) 0.0764(15) 0.0683(13) -0.0052(11) 0.0007(9) 0.0033(10)
C7 0.0531(11) 0.0822(16) 0.0599(12) -0.0011(12) -0.0041(9) 0.0228(11)
C9 0.0564(10) 0.0445(10) 0.0527(10) 0.0040(8) 0.0076(8) 0.0091(8)
C2 0.0514(10) 0.0354(8) 0.0507(10) -0.0041(8) 0.0014(8) 0.0032(7)
C8 0.0710(13) 0.0607(13) 0.0564(11) 0.0122(10) 0.0086(10) 0.0263(11)

loop_
_atom_type_symbol
_atom_type_description
_atom_type_scat_dispersion_real
_atom_type_scat_dispersion_imag
_atom_type_scat_source
C C 0.0180 0.0090 'International Tables Vol C Tables 4.2.6.8 and 6.1.1.4'
H H 0.0000 0.0000 'International Tables Vol C Tables 4.2.6.8 and 6.1.1.4'
N N 0.0310 0.0180 'International Tables Vol C Tables 4.2.6.8 and 6.1.1.4'
S S 0.3330 0.5570 'International Tables Vol C Tables 4.2.6.8 and 6.1.1.4'

loop_
_geom_angle_atom_site_label_1
_geom_angle_atom_site_label_2
_geom_angle_atom_site_label_3
_geom_angle
C2 S1 C1 92.08(8)
C1 N1 C3 116.87(13)
C1 N1 HN1 121.6
C3 N1 HN1 121.6
C9 C4 C5 119.24(16)
C9 C4 C3 120.14(16)
C5 C4 C3 120.62(16)
C2 C3 N1 111.21(15)
C2 C3 C4 129.24(16)
N1 C3 C4 119.55(15)
N1 C1 S2 126.52(12)
N1 C1 S1 108.24(12)
S2 C1 S1 125.22(10)
C6 C5 C4 120.11(19)
C6 C5 H5 119.9
C4 C5 H5 119.9
C7 C6 C5 120.1(2)
C7 C6 H6 119.9
C5 C6 H6 119.9
C8 C7 C6 120.09(18)
C8 C7 H7 120.0
C6 C7 H7 120.0
C4 C9 C8 119.95(19)
C4 C9 H9 120.0
C8 C9 H9 120.0
C3 C2 S1 111.58(13)
C3 C2 H2 124.2
S1 C2 H2 124.2
C7 C8 C9 120.5(2)
C7 C8 H8 119.8
C9 C8 H8 119.8

loop_
_geom_bond_atom_site_label_1
_geom_bond_atom_site_label_2
_geom_bond_distance
S1 C2 1.7206(18)
S1 C1 1.7261(16)
S2 C1 1.6737(17)
N1 C1 1.343(2)
N1 C3 1.387(2)
N1 HN1 0.8600
C4 C9 1.385(3)
C4 C5 1.393(3)
C4 C3 1.473(2)
C3 C2 1.343(2)
C5 C6 1.383(3)
C5 H5 0.9300
C6 C7 1.377(3)
C6 H6 0.9300
C7 C8 1.369(3)
C7 H7 0.9300
C9 C8 1.387(3)
C9 H9 0.9300
C2 H2 0.9300
C8 H8 0.9300

loop_
_geom_torsion_atom_site_label_1
_geom_torsion_atom_site_label_2
_geom_torsion_atom_site_label_3
_geom_torsion_atom_site_label_4
_geom_torsion
C1 N1 C3 C2 -1.0(2)
C1 N1 C3 C4 178.56(15)
C9 C4 C3 C2 36.1(3)
C5 C4 C3 C2 -144.3(2)
C9 C4 C3 N1 -143.44(17)
C5 C4 C3 N1 36.1(2)
C3 N1 C1 S2 -177.65(13)
C3 N1 C1 S1 1.28(18)
C2 S1 C1 N1 -0.90(13)
C2 S1 C1 S2 178.04(13)
C9 C4 C5 C6 0.9(3)
C3 C4 C5 C6 -178.65(17)
C4 C5 C6 C7 -0.5(3)
C5 C6 C7 C8 -0.1(3)
C5 C4 C9 C8 -0.8(3)
C3 C4 C9 C8 178.75(17)
N1 C3 C2 S1 0.28(19)
C4 C3 C2 S1 -179.28(15)
C1 S1 C2 C3 0.36(15)
C6 C7 C8 C9 0.2(3)
C4 C9 C8 C7 0.3(3)
